data_7006697
loop_
_publ_author_name
'Hitchcock, Peter B.'
'Lappert, Michael F.'
'Wei, Xue-Hong'

_publ_section_title
;
 Synthesis and structures of some bimetallic (Li/Ca, Li/Zn, Li/Li)
 diamides derived from 1,2-bis(neopentylamino)benzene and of
 Li2[{N(SiMe2NPr(i)2)}2C6H4-1,2](thf)3.
;
_journal_issue 9
_journal_name_full 'Dalton transactions (Cambridge, England : 2003)'
_journal_page_first 1181
_journal_page_last 1187
_journal_paper_doi 10.1039/b513196k
_journal_year 2006
_chemical_compound_source 'synthesis as described'
_chemical_formula_moiety 'C32 H58 Ca1 I1 Li1 N2 O4'
_chemical_formula_sum 'C32 H58 Ca I Li N2 O4'
_chemical_formula_weight 708.72
_chemical_name_systematic
;
?
;
_space_group_IT_number 14
_symmetry_cell_setting monoclinic
_symmetry_Int_Tables_number 14
_symmetry_space_group_name_Hall '-P 2ybc'
_symmetry_space_group_name_H-M 'P 1 21/c 1'
_atom_sites_solution_hydrogens geom
_atom_sites_solution_primary direct
_atom_sites_solution_secondary difmap
_audit_conform_dict_location ftp://ftp.iucr.org/pub/cif_core.dic
_audit_conform_dict_name cif_core.dic
_audit_conform_dict_version 2.2
_audit_creation_date 2003-07-25T15:07:07-00:00
_audit_creation_method 'WinGX routine CIF_UPDATE'
_cell_angle_alpha 90
_cell_angle_beta 90.538(1)
_cell_angle_gamma 90
_cell_formula_units_Z 4
_cell_length_a 11.5585(1)
_cell_length_b 10.8561(1)
_cell_length_c 28.5205(3)
_cell_measurement_reflns_used 55553
_cell_measurement_temperature 173(2)
_cell_measurement_theta_max 25.028
_cell_measurement_theta_min 3.705
_cell_measurement_wavelength 0.71073
_cell_volume 3578.60(6)
_computing_cell_refinement 'HKL Scalepack (Otwinowski & Minor 1997)'
_computing_data_collection 'Collect (Nonius BV, 1997-2000)'
_computing_data_reduction 'HKL Denzo and Scalepack (Otwinowski & Minor 1997)'
_computing_molecular_graphics 'Ortep-3 for Windows (Farrugia, 1997)'
_computing_publication_material 'WinGX publication routines (Farrugia, 1999)'
_computing_structure_refinement 'SHELXL-97 (Sheldrick, 1997)'
_computing_structure_solution 'SHELXS-97 (Sheldrick, 1997)'
_diffrn_ambient_temperature 173(2)
_diffrn_detector 'CCD plate'
_diffrn_measured_fraction_theta_full 0.994
_diffrn_measured_fraction_theta_max 0.994
_diffrn_measurement_device '95mm CCD camera on \k-goniostat'
_diffrn_measurement_device_type KappaCCD
_diffrn_measurement_method 'CCD rotation images, thick slices'
_diffrn_orient_matrix_type 'by Nonius Collect from scalepack cell'
_diffrn_orient_matrix_UB_11 0.517448E-1
_diffrn_orient_matrix_UB_12 -0.25278E-1
_diffrn_orient_matrix_UB_13 0.26599E-1
_diffrn_orient_matrix_UB_21 -0.618012E-1
_diffrn_orient_matrix_UB_22 -0.560599E-1
_diffrn_orient_matrix_UB_23 0.118802E-1
_diffrn_orient_matrix_UB_31 0.314456E-1
_diffrn_orient_matrix_UB_32 -0.685807E-1
_diffrn_orient_matrix_UB_33 -0.195152E-1
_diffrn_radiation_monochromator graphite
_diffrn_radiation_probe x-ray
_diffrn_radiation_type MoK\a
_diffrn_radiation_wavelength 0.71073
_diffrn_reflns_av_R_equivalents 0.0523
_diffrn_reflns_av_unetI/netI 0.0284
_diffrn_reflns_limit_h_max 13
_diffrn_reflns_limit_h_min -13
_diffrn_reflns_limit_k_max 12
_diffrn_reflns_limit_k_min -12
_diffrn_reflns_limit_l_max 33
_diffrn_reflns_limit_l_min -23
_diffrn_reflns_number 39655
_diffrn_reflns_theta_full 25.01
_diffrn_reflns_theta_max 25.01
_diffrn_reflns_theta_min 3.75
_diffrn_source 'Enraf Nonius FR590'
_exptl_absorpt_coefficient_mu 1.073
_exptl_absorpt_correction_T_max 0.6848
_exptl_absorpt_correction_T_min 0.6018
_exptl_absorpt_correction_type multi-scan
_exptl_absorpt_process_details
;
[c.f. r.h. blessing, acta cryst. (1995), a51, 33-38]
;
_exptl_crystal_colour colourless
_exptl_crystal_density_diffrn 1.315
_exptl_crystal_density_method 'not measured'
_exptl_crystal_description prism
_exptl_crystal_F_000 1488
_exptl_crystal_size_max 0.4
_exptl_crystal_size_mid 0.4
_exptl_crystal_size_min 0.4
_refine_diff_density_max 0.897
_refine_diff_density_min -1.112
_refine_diff_density_rms 0.101
_refine_ls_extinction_method none
_refine_ls_goodness_of_fit_ref 1.219
_refine_ls_hydrogen_treatment riding
_refine_ls_matrix_type full
_refine_ls_number_parameters 371
_refine_ls_number_reflns 6267
_refine_ls_number_restraints 0
_refine_ls_restrained_S_all 1.219
_refine_ls_R_factor_all 0.066
_refine_ls_R_factor_gt 0.0595
_refine_ls_shift/su_max 0
_refine_ls_shift/su_mean 0
_refine_ls_structure_factor_coef Fsqd
_refine_ls_weighting_details 'calc w=1/[\s^2^(Fo^2^)+(0.0000P)^2^+25.2462P] where P=(Fo^2^+2Fc^2^)/3'
_refine_ls_weighting_scheme calc
_refine_ls_wR_factor_gt 0.1378
_refine_ls_wR_factor_ref 0.1405
_reflns_number_gt 5636
_reflns_number_total 6267
_reflns_threshold_expression >2sigma(I)
_cod_data_source_file b513196k.txt
_cod_data_source_block (1)-jul2603
_cod_original_sg_symbol_H-M P2(1)/c
_cod_original_formula_sum 'C32 H58 Ca1 I1 Li1 N2 O4'
_cod_database_code 7006697

loop_
_symmetry_equiv_pos_as_xyz
'x, y, z'
'-x, y+1/2, -z+1/2'
'-x, -y, -z'
'x, -y-1/2, z-1/2'

loop_
_atom_site_label
_atom_site_type_symbol
_atom_site_fract_x
_atom_site_fract_y
_atom_site_fract_z
_atom_site_U_iso_or_equiv
_atom_site_adp_type
_atom_site_occupancy
_atom_site_symmetry_multiplicity
_atom_site_calc_flag
_atom_site_refinement_flags
_atom_site_disorder_assembly
_atom_site_disorder_group
Ca Ca 0.29765(9) 0.50906(10) 0.12455(4) 0.0259(3) Uani 1 1 d . . .
Li Li 0.1487(9) 0.7164(9) 0.1369(4) 0.034(2) Uani 1 1 d . . .
I I 0.02526(3) 0.48532(4) 0.130978(16) 0.03850(15) Uani 1 1 d . . .
O1 O 0.5031(3) 0.5102(4) 0.11900(15) 0.0359(10) Uani 1 1 d . . .
O2 O 0.3181(4) 0.3272(4) 0.07410(15) 0.0348(10) Uani 1 1 d . . .
O3 O 0.3151(4) 0.3472(4) 0.18316(17) 0.0453(12) Uani 1 1 d . . .
O4 O 0.0423(4) 0.8503(4) 0.13867(16) 0.0379(10) Uani 1 1 d . . .
N1 N 0.2790(4) 0.7116(4) 0.08685(16) 0.0256(10) Uani 1 1 d . . .
N2 N 0.2864(4) 0.6751(4) 0.17965(16) 0.0248(10) Uani 1 1 d . . .
C1 C 0.3586(5) 0.7824(5) 0.1122(2) 0.0254(12) Uani 1 1 d . . .
C2 C 0.3636(5) 0.7614(5) 0.1625(2) 0.0261(12) Uani 1 1 d . . .
C3 C 0.4465(5) 0.8283(6) 0.1888(2) 0.0341(14) Uani 1 1 d . . .
H3 H 0.4517 0.8152 0.2217 0.041 Uiso 1 1 calc R . .
C4 C 0.5216(5) 0.9138(6) 0.1678(2) 0.0381(15) Uani 1 1 d . . .
H4 H 0.5777 0.9557 0.1865 0.046 Uiso 1 1 calc R . .
C5 C 0.5141(5) 0.9365(6) 0.1213(2) 0.0388(15) Uani 1 1 d . . .
H5 H 0.5633 0.9959 0.1073 0.047 Uiso 1 1 calc R . .
C6 C 0.4331(5) 0.8715(5) 0.0937(2) 0.0328(13) Uani 1 1 d . . .
H6 H 0.4287 0.8887 0.061 0.039 Uiso 1 1 calc R . .
C7 C 0.2776(5) 0.7466(6) 0.0371(2) 0.0325(13) Uani 1 1 d . . .
H7A H 0.3549 0.7282 0.0242 0.039 Uiso 1 1 calc R . .
H7B H 0.2667 0.8369 0.0353 0.039 Uiso 1 1 calc R . .
C8 C 0.1869(5) 0.6863(6) 0.0053(2) 0.0331(14) Uani 1 1 d . . .
C9 C 0.0640(5) 0.7284(7) 0.0178(2) 0.0450(17) Uani 1 1 d . . .
H9A H 0.0079 0.688 -0.0031 0.068 Uiso 1 1 calc R . .
H9B H 0.0581 0.8179 0.0141 0.068 Uiso 1 1 calc R . .
H9C H 0.0478 0.7061 0.0504 0.068 Uiso 1 1 calc R . .
C10 C 0.1938(6) 0.5458(6) 0.0076(2) 0.0425(16) Uani 1 1 d . . .
H10A H 0.1348 0.51 -0.0132 0.064 Uiso 1 1 calc R . .
H10B H 0.1804 0.5185 0.0398 0.064 Uiso 1 1 calc R . .
H10C H 0.2706 0.5187 -0.0024 0.064 Uiso 1 1 calc R . .
C11 C 0.2136(6) 0.7277(7) -0.0450(2) 0.0438(16) Uani 1 1 d . . .
H11A H 0.1574 0.6906 -0.0668 0.066 Uiso 1 1 calc R . .
H11B H 0.2918 0.7013 -0.0534 0.066 Uiso 1 1 calc R . .
H11C H 0.2084 0.8177 -0.047 0.066 Uiso 1 1 calc R . .
C12 C 0.2902(5) 0.6507(6) 0.2299(2) 0.0311(13) Uani 1 1 d . . .
H12A H 0.3696 0.6683 0.2413 0.037 Uiso 1 1 calc R . .
H12B H 0.2764 0.5615 0.2346 0.037 Uiso 1 1 calc R . .
C13 C 0.2047(5) 0.7220(6) 0.2616(2) 0.0333(14) Uani 1 1 d . . .
C14 C 0.0810(6) 0.6792(7) 0.2528(3) 0.0488(18) Uani 1 1 d . . .
H14A H 0.0593 0.6959 0.2201 0.073 Uiso 1 1 calc R . .
H14B H 0.0287 0.7236 0.2736 0.073 Uiso 1 1 calc R . .
H14C H 0.0755 0.5906 0.2588 0.073 Uiso 1 1 calc R . .
C15 C 0.2084(6) 0.8610(6) 0.2532(2) 0.0410(15) Uani 1 1 d . . .
H15A H 0.2872 0.8913 0.2588 0.062 Uiso 1 1 calc R . .
H15B H 0.1551 0.9021 0.2747 0.062 Uiso 1 1 calc R . .
H15C H 0.1853 0.8786 0.2208 0.062 Uiso 1 1 calc R . .
C16 C 0.2380(6) 0.6949(7) 0.3128(2) 0.0470(17) Uani 1 1 d . . .
H16A H 0.3175 0.7225 0.3188 0.071 Uiso 1 1 calc R . .
H16B H 0.2324 0.6062 0.3186 0.071 Uiso 1 1 calc R . .
H16C H 0.1852 0.7389 0.3337 0.071 Uiso 1 1 calc R . .
C17 C 0.5745(6) 0.5198(8) 0.1608(3) 0.0520(19) Uani 1 1 d . . .
H17A H 0.591 0.437 0.1739 0.062 Uiso 1 1 calc R . .
H17B H 0.5351 0.5694 0.185 0.062 Uiso 1 1 calc R . .
C18 C 0.6813(7) 0.5796(13) 0.1465(4) 0.102(4) Uani 1 1 d . . .
H18A H 0.6994 0.6485 0.1681 0.122 Uiso 1 1 calc R . .
H18B H 0.746 0.5199 0.1481 0.122 Uiso 1 1 calc R . .
C19 C 0.6698(7) 0.6245(9) 0.1006(3) 0.064(2) Uani 1 1 d . . .
H19A H 0.738 0.6012 0.0818 0.077 Uiso 1 1 calc R . .
H19B H 0.6633 0.7155 0.1008 0.077 Uiso 1 1 calc R . .
C20 C 0.5619(6) 0.5678(6) 0.0803(2) 0.0403(15) Uani 1 1 d . . .
H20A H 0.5123 0.6317 0.0657 0.048 Uiso 1 1 calc R . .
H20B H 0.5816 0.5058 0.0562 0.048 Uiso 1 1 calc R . .
C21 C 0.4130(6) 0.2887(7) 0.0454(3) 0.0456(17) Uani 1 1 d . . .
H21A H 0.4822 0.2723 0.0651 0.055 Uiso 1 1 calc R . .
H21B H 0.4324 0.354 0.0225 0.055 Uiso 1 1 calc R . .
C22 C 0.3771(8) 0.1742(7) 0.0202(3) 0.061(2) Uani 1 1 d . . .
H22A H 0.4148 0.1009 0.0342 0.073 Uiso 1 1 calc R . .
H22B H 0.3974 0.1788 -0.0134 0.073 Uiso 1 1 calc R . .
C23 C 0.2487(8) 0.1691(9) 0.0262(3) 0.075(3) Uani 1 1 d . . .
H23A H 0.2084 0.2109 -0.0001 0.091 Uiso 1 1 calc R . .
H23B H 0.2215 0.0827 0.0279 0.091 Uiso 1 1 calc R . .
C24 C 0.2282(7) 0.2339(8) 0.0707(3) 0.060(2) Uani 1 1 d . . .
H24A H 0.1506 0.2725 0.0705 0.072 Uiso 1 1 calc R . .
H24B H 0.2335 0.176 0.0974 0.072 Uiso 1 1 calc R . .
C25 C 0.3990(6) 0.2501(7) 0.1834(3) 0.0465(17) Uani 1 1 d . . .
H25A H 0.4713 0.2775 0.1991 0.056 Uiso 1 1 calc R . .
H25B H 0.4172 0.2248 0.151 0.056 Uiso 1 1 calc R . .
C26 C 0.3455(7) 0.1446(8) 0.2099(4) 0.073(3) Uani 1 1 d . . .
H26A H 0.336 0.0715 0.1895 0.088 Uiso 1 1 calc R . .
H26B H 0.3936 0.1219 0.2375 0.088 Uiso 1 1 calc R . .
C27 C 0.2301(9) 0.1944(9) 0.2248(5) 0.113(5) Uani 1 1 d . . .
H27A H 0.1673 0.1564 0.2058 0.136 Uiso 1 1 calc R . .
H27B H 0.2165 0.1752 0.2582 0.136 Uiso 1 1 calc R . .
C28 C 0.2312(9) 0.3152(8) 0.2183(4) 0.088(4) Uani 1 1 d . . .
H28A H 0.251 0.357 0.2482 0.106 Uiso 1 1 calc R . .
H28B H 0.1535 0.3434 0.2081 0.106 Uiso 1 1 calc R . .
C29 C 0.0777(7) 0.9685(7) 0.1227(3) 0.060(2) Uani 1 1 d . . .
H29A H 0.1021 1.0197 0.1497 0.072 Uiso 1 1 calc R . .
H29B H 0.1445 0.9597 0.1015 0.072 Uiso 1 1 calc R . .
C30 C -0.0141(7) 1.0262(7) 0.0987(3) 0.059(2) Uani 1 1 d . . .
H30A H 0.006 1.0402 0.0655 0.07 Uiso 1 1 calc R . .
H30B H -0.0322 1.1066 0.1133 0.07 Uiso 1 1 calc R . .
C31 C -0.1186(7) 0.9379(8) 0.1024(3) 0.061(2) Uani 1 1 d . . .
H31A H -0.1902 0.9832 0.1102 0.073 Uiso 1 1 calc R . .
H31B H -0.131 0.8918 0.0728 0.073 Uiso 1 1 calc R . .
C32 C -0.0818(6) 0.8519(7) 0.1423(3) 0.0512(19) Uani 1 1 d . . .
H32A H -0.1063 0.8845 0.1731 0.061 Uiso 1 1 calc R . .
H32B H -0.1146 0.7684 0.1379 0.061 Uiso 1 1 calc R . .

loop_
_atom_site_aniso_label
_atom_site_aniso_U_11
_atom_site_aniso_U_22
_atom_site_aniso_U_33
_atom_site_aniso_U_23
_atom_site_aniso_U_13
_atom_site_aniso_U_12
Ca 0.0225(5) 0.0211(6) 0.0342(6) 0.0019(5) 0.0011(5) 0.0001(4)
Li 0.027(5) 0.033(5) 0.042(6) 0.002(5) 0.004(4) 0.005(4)
I 0.0242(2) 0.0381(2) 0.0533(3) -0.0049(2) 0.00351(16) -0.00695(17)
O1 0.028(2) 0.037(2) 0.042(2) 0.0038(19) -0.0025(18) 0.0008(18)
O2 0.034(2) 0.029(2) 0.042(2) -0.0041(19) 0.0011(19) -0.0027(18)
O3 0.054(3) 0.030(2) 0.052(3) 0.016(2) 0.021(2) 0.010(2)
O4 0.027(2) 0.030(2) 0.057(3) 0.007(2) -0.001(2) 0.0057(18)
N1 0.023(2) 0.026(2) 0.027(2) 0.005(2) -0.0018(19) 0.0002(19)
N2 0.022(2) 0.027(2) 0.026(2) 0.0034(19) 0.0006(19) -0.0022(19)
C1 0.019(3) 0.020(3) 0.037(3) 0.001(2) 0.001(2) 0.003(2)
C2 0.023(3) 0.022(3) 0.033(3) -0.001(2) -0.001(2) 0.001(2)
C3 0.028(3) 0.036(3) 0.039(3) -0.005(3) -0.003(3) -0.004(3)
C4 0.027(3) 0.032(3) 0.055(4) -0.007(3) -0.002(3) -0.005(3)
C5 0.030(3) 0.029(3) 0.057(4) 0.006(3) 0.005(3) -0.011(3)
C6 0.029(3) 0.030(3) 0.039(3) 0.008(3) 0.005(3) -0.002(3)
C7 0.032(3) 0.035(3) 0.030(3) 0.007(3) 0.002(3) 0.005(3)
C8 0.032(3) 0.038(3) 0.029(3) 0.003(3) -0.005(2) 0.007(3)
C9 0.033(3) 0.058(5) 0.044(4) 0.004(3) -0.009(3) 0.007(3)
C10 0.051(4) 0.042(4) 0.035(4) -0.001(3) -0.003(3) 0.004(3)
C11 0.050(4) 0.051(4) 0.031(3) 0.009(3) -0.006(3) 0.005(3)
C12 0.031(3) 0.032(3) 0.030(3) 0.005(3) -0.001(2) 0.000(3)
C13 0.033(3) 0.036(3) 0.031(3) 0.002(3) 0.003(3) -0.002(3)
C14 0.034(4) 0.063(5) 0.050(4) -0.004(4) 0.009(3) -0.006(3)
C15 0.046(4) 0.037(4) 0.040(4) -0.002(3) 0.006(3) 0.005(3)
C16 0.050(4) 0.055(4) 0.036(4) 0.002(3) 0.006(3) -0.001(3)
C17 0.036(4) 0.060(5) 0.060(5) 0.018(4) -0.014(3) -0.004(3)
C18 0.038(5) 0.183(13) 0.085(7) 0.053(8) -0.010(5) -0.044(6)
C19 0.054(5) 0.073(6) 0.063(5) 0.008(4) 0.002(4) -0.031(4)
C20 0.035(3) 0.044(4) 0.042(4) -0.001(3) 0.009(3) -0.004(3)
C21 0.045(4) 0.046(4) 0.046(4) -0.002(3) 0.012(3) 0.002(3)
C22 0.078(6) 0.040(4) 0.066(5) -0.009(4) 0.024(4) 0.002(4)
C23 0.075(6) 0.068(6) 0.083(6) -0.040(5) 0.019(5) -0.027(5)
C24 0.052(5) 0.057(5) 0.071(5) -0.022(4) 0.011(4) -0.016(4)
C25 0.038(4) 0.053(4) 0.049(4) 0.019(3) 0.004(3) 0.011(3)
C26 0.059(5) 0.044(5) 0.117(8) 0.037(5) 0.025(5) 0.013(4)
C27 0.082(7) 0.061(6) 0.199(13) 0.067(7) 0.089(8) 0.033(5)
C28 0.100(8) 0.057(5) 0.109(8) 0.043(5) 0.071(7) 0.035(5)
C29 0.045(4) 0.040(4) 0.095(6) 0.009(4) -0.001(4) -0.008(3)
C30 0.061(5) 0.047(4) 0.069(5) 0.015(4) 0.023(4) 0.006(4)
C31 0.039(4) 0.077(6) 0.065(5) -0.015(4) -0.014(4) 0.018(4)
C32 0.031(4) 0.041(4) 0.081(6) 0.005(4) 0.010(4) 0.005(3)

loop_
_atom_type_symbol
_atom_type_description
_atom_type_scat_dispersion_real
_atom_type_scat_dispersion_imag
_atom_type_scat_source
C C 0.0033 0.0016 'International Tables Vol C Tables 4.2.6.8 and 6.1.1.4'
H H 0 0 'International Tables Vol C Tables 4.2.6.8 and 6.1.1.4'
Ca Ca 0.2262 0.3064 'International Tables Vol C Tables 4.2.6.8 and 6.1.1.4'
I I -0.4742 1.8119 'International Tables Vol C Tables 4.2.6.8 and 6.1.1.4'
Li Li -0.0003 0.0001 'International Tables Vol C Tables 4.2.6.8 and 6.1.1.4'
N N 0.0061 0.0033 'International Tables Vol C Tables 4.2.6.8 and 6.1.1.4'
O O 0.0106 0.006 'International Tables Vol C Tables 4.2.6.8 and 6.1.1.4'

loop_
_geom_angle_atom_site_label_1
_geom_angle_atom_site_label_2
_geom_angle_atom_site_label_3
_geom_angle
_geom_angle_site_symmetry_1
_geom_angle_site_symmetry_3
_geom_angle_publ_flag
O1 Ca N2 95.74(15) . . ?
O1 Ca O3 88.45(15) . . ?
N2 Ca O3 95.60(16) . . ?
O1 Ca O2 82.16(15) . . ?
N2 Ca O2 174.49(15) . . ?
O3 Ca O2 79.28(16) . . ?
O1 Ca N1 92.86(15) . . ?
N2 Ca N1 66.95(15) . . ?
O3 Ca N1 162.55(17) . . ?
O2 Ca N1 118.15(15) . . ?
O1 Ca C2 76.83(15) . . ?
O1 Ca I 175.60(11) . . ?
N2 Ca I 87.89(11) . . ?
O3 Ca I 88.71(12) . . ?
O2 Ca I 94.00(10) . . ?
N1 Ca I 90.85(11) . . ?
C2 Ca I 107.39(11) . . ?
C1 Ca I 108.35(10) . . ?
O4 Li N2 130.6(6) . . ?
O4 Li N1 120.5(5) . . ?
N2 Li N1 80.8(4) . . ?
O4 Li I 110.2(4) . . ?
N2 Li I 103.0(4) . . ?
N1 Li I 107.3(4) . . ?
C2 Li I 129.9(4) . . ?
C1 Li I 132.6(4) . . ?
Li I Ca 56.08(19) . . ?
C20 O1 C17 109.2(5) . . ?
C20 O1 Ca 122.0(4) . . ?
C17 O1 Ca 120.5(4) . . ?
C21 O2 C24 107.9(5) . . ?
C21 O2 Ca 130.3(4) . . ?
C24 O2 Ca 121.8(4) . . ?
C25 O3 C28 106.2(5) . . ?
C25 O3 Ca 126.0(4) . . ?
C28 O3 Ca 126.8(4) . . ?
C29 O4 C32 107.6(5) . . ?
C29 O4 Li 119.5(5) . . ?
C32 O4 Li 130.9(5) . . ?
C1 N1 C7 111.0(5) . . ?
C1 N1 Li 96.2(4) . . ?
C7 N1 Li 130.8(5) . . ?
C1 N1 Ca 102.2(3) . . ?
C7 N1 Ca 130.9(4) . . ?
Li N1 Ca 77.5(3) . . ?
C2 N2 C12 117.1(5) . . ?
C2 N2 Li 98.2(4) . . ?
C12 N2 Li 129.9(5) . . ?
C2 N2 Ca 103.8(3) . . ?
C12 N2 Ca 120.4(4) . . ?
Li N2 Ca 79.7(3) . . ?
N1 C1 C6 126.1(5) . . ?
N1 C1 C2 116.4(5) . . ?
C6 C1 C2 117.5(5) . . ?
N2 C2 C3 126.6(5) . . ?
N2 C2 C1 115.8(5) . . ?
C3 C2 C1 117.6(5) . . ?
C4 C3 C2 122.2(6) . . ?
C5 C4 C3 120.2(6) . . ?
C4 C5 C6 119.6(6) . . ?
C1 C6 C5 122.8(6) . . ?
N1 C7 C8 117.7(5) . . ?
C10 C8 C7 111.5(5) . . ?
C10 C8 C11 108.8(5) . . ?
C7 C8 C11 106.7(5) . . ?
C10 C8 C9 109.5(6) . . ?
C7 C8 C9 111.3(5) . . ?
C11 C8 C9 108.9(5) . . ?
N2 C12 C13 117.9(5) . . ?
C14 C13 C15 107.6(6) . . ?
C14 C13 C16 109.0(5) . . ?
C15 C13 C16 109.3(5) . . ?
C14 C13 C12 110.7(5) . . ?
C15 C13 C12 112.5(5) . . ?
C16 C13 C12 107.7(5) . . ?
O1 C17 C18 106.2(6) . . ?
C19 C18 C17 110.1(7) . . ?
C18 C19 C20 106.8(7) . . ?
O1 C20 C19 106.1(5) . . ?
O2 C21 C22 107.8(6) . . ?
C21 C22 C23 104.4(6) . . ?
C24 C23 C22 104.3(7) . . ?
O2 C24 C23 105.7(6) . . ?
O3 C25 C26 106.3(5) . . ?
C27 C26 C25 103.7(6) . . ?
C28 C27 C26 107.8(8) . . ?
C27 C28 O3 110.0(7) . . ?
C30 C29 O4 109.9(6) . . ?
C29 C30 C31 106.1(6) . . ?
C32 C31 C30 102.5(6) . . ?
O4 C32 C31 103.0(6) . . ?

loop_
_geom_bond_atom_site_label_1
_geom_bond_atom_site_label_2
_geom_bond_distance
_geom_bond_site_symmetry_2
_geom_bond_publ_flag
Ca O1 2.381(4) . ?
Ca N2 2.396(5) . ?
Ca O3 2.433(4) . ?
Ca O2 2.455(4) . ?
Ca N1 2.456(5) . ?
Ca I 3.1660(11) . ?
Li O4 1.905(11) . ?
Li N2 2.046(11) . ?
Li N1 2.085(11) . ?
Li I 2.891(10) . ?
O1 C20 1.445(8) . ?
O1 C17 1.448(8) . ?
O2 C21 1.438(8) . ?
O2 C24 1.454(8) . ?
O3 C25 1.432(8) . ?
O3 C28 1.443(9) . ?
O4 C29 1.423(8) . ?
O4 C32 1.439(8) . ?
N1 C1 1.396(7) . ?
N1 C7 1.468(7) . ?
N2 C2 1.386(7) . ?
N2 C12 1.458(7) . ?
C1 C6 1.401(8) . ?
C1 C2 1.454(8) . ?
C2 C3 1.411(8) . ?
C3 C4 1.408(9) . ?
C4 C5 1.352(10) . ?
C5 C6 1.408(9) . ?
C7 C8 1.529(8) . ?
C8 C10 1.529(9) . ?
C8 C11 1.537(8) . ?
C8 C9 1.538(9) . ?
C12 C13 1.552(8) . ?
C13 C14 1.522(9) . ?
C13 C15 1.528(9) . ?
C13 C16 1.534(9) . ?
C17 C18 1.457(10) . ?
C18 C19 1.401(12) . ?
C19 C20 1.503(10) . ?
C21 C22 1.491(10) . ?
C22 C23 1.497(12) . ?
C23 C24 1.472(11) . ?
C25 C26 1.508(10) . ?
C26 C27 1.504(12) . ?
C27 C28 1.325(12) . ?
C29 C30 1.404(11) . ?
C30 C31 1.546(11) . ?
C31 C32 1.530(11) . ?
